data_4349866
loop_
_publ_author_name
'Wang, Yutong'
'Fan, Weidong'
'Wang, Xia'
'Han, Yinfeng'
'Zhang, Liangliang'
'Liu, Di'
'Dai, Fangna'
'Sun, Daofeng'

_publ_section_title
;
 Solvent-induced framework-interpenetration isomers of Cu MOFs for
 efficient light hydrocarbon separation
;
_journal_issue 10
_journal_name_full 'Inorganic Chemistry Frontiers'
_journal_page_first 2408
_journal_paper_doi 10.1039/C8QI00469B
_journal_volume 5
_journal_year 2018
_chemical_formula_moiety '0.25(C200 H88 Cu12 O60)'
_chemical_formula_sum 'C50 H22 Cu3 O15'
_chemical_formula_weight 1053.29
_space_group_crystal_system tetragonal
_space_group_IT_number 87
_space_group_name_Hall '-I 4'
_space_group_name_H-M_alt 'I 4/m'
_atom_sites_solution_hydrogens geom
_atom_sites_solution_primary direct
_audit_creation_date 2018-03-23
_audit_creation_method
;
Olex2 1.2
(compiled 2017.08.10 svn.r3458 for OlexSys, GUI svn.r5381)
;
_audit_update_record
;
2018-05-02 deposited with the CCDC.
2018-06-29 downloaded from the CCDC.
;
_cell_angle_alpha 90
_cell_angle_beta 90
_cell_angle_gamma 90
_cell_formula_units_Z 8
_cell_length_a 31.038(2)
_cell_length_b 31.038(2)
_cell_length_c 20.6449(18)
_cell_measurement_reflns_used 2941
_cell_measurement_temperature 162.89(10)
_cell_measurement_theta_max 42.7670
_cell_measurement_theta_min 4.0290
_cell_volume 19888(3)
_computing_cell_refinement
;
CrysAlisPro, Agilent Technologies,
Version 1.171.37.35 (release 13-08-2014 CrysAlis171 .NET)
(compiled Aug 13 2014,18:06:01)
;
_computing_data_collection
;
CrysAlisPro, Agilent Technologies,
Version 1.171.37.35 (release 13-08-2014 CrysAlis171 .NET)
(compiled Aug 13 2014,18:06:01)
;
_computing_data_reduction
;
CrysAlisPro, Agilent Technologies,
Version 1.171.37.35 (release 13-08-2014 CrysAlis171 .NET)
(compiled Aug 13 2014,18:06:01)
;
_computing_molecular_graphics 'Olex2 (Dolomanov et al., 2009)'
_computing_publication_material 'Olex2 (Dolomanov et al., 2009)'
_computing_structure_refinement 'ShelXL (Sheldrick, 2015)'
_computing_structure_solution 'SIR2004 (Burla et al., 2007)'
_diffrn_ambient_environment N~2~
_diffrn_ambient_temperature 162.89(10)
_diffrn_detector 'CCD plate'
_diffrn_detector_area_resol_mean 16.0450
_diffrn_detector_type Eos
_diffrn_measured_fraction_theta_full 0.996
_diffrn_measured_fraction_theta_max 0.996
_diffrn_measurement_details
;
#__ type_ start__ end____ width___ exp.time_
  1 omega  -69.00   22.00   1.0000   10.0000
omega____ theta____ kappa____ phi______ frames
    -        0.0000  -57.0000 -180.0000 91

#__ type_ start__ end____ width___ exp.time_
  2 omega   -3.00   25.00   1.0000   10.0000
omega____ theta____ kappa____ phi______ frames
    -        0.0000  -80.0000  -90.0000 28

#__ type_ start__ end____ width___ exp.time_
  3 omega   24.00  111.00   1.0000   50.0000
omega____ theta____ kappa____ phi______ frames
    -       54.0000 -125.0000 -180.0000 87

#__ type_ start__ end____ width___ exp.time_
  4 omega   37.00  118.00   1.0000   50.0000
omega____ theta____ kappa____ phi______ frames
    -       54.0000   57.0000 -150.0000 81

#__ type_ start__ end____ width___ exp.time_
  5 omega   35.00   82.00   1.0000    1.0000
omega____ theta____ kappa____ phi______ frames
    -      108.0000  -38.0000 -180.0000 47

#__ type_ start__ end____ width___ exp.time_
  6 omega   59.00   87.00   1.0000    1.0000
omega____ theta____ kappa____ phi______ frames
    -      108.0000  -38.0000  -60.0000 28

#__ type_ start__ end____ width___ exp.time_
  7 omega   37.00  104.00   1.0000    1.0000
omega____ theta____ kappa____ phi______ frames
    -      108.0000  -50.0000    0.0000 67

#__ type_ start__ end____ width___ exp.time_
  8 omega   35.00  132.00   1.0000    1.0000
omega____ theta____ kappa____ phi______ frames
    -      108.0000  -92.0000    0.0000 97
;
_diffrn_measurement_device 'four-circle diffractometer'
_diffrn_measurement_device_type 'SuperNova, Dual, Cu at zero, Eos'
_diffrn_measurement_method '\w scans'
_diffrn_orient_matrix_UB_11 -0.0273387000
_diffrn_orient_matrix_UB_12 -0.0370566000
_diffrn_orient_matrix_UB_13 0.0286666000
_diffrn_orient_matrix_UB_21 0.0027298000
_diffrn_orient_matrix_UB_22 0.0211012000
_diffrn_orient_matrix_UB_23 0.0672198000
_diffrn_orient_matrix_UB_31 -0.0413771000
_diffrn_orient_matrix_UB_32 0.0255347000
_diffrn_orient_matrix_UB_33 -0.0143092000
_diffrn_radiation_monochromator mirror
_diffrn_radiation_probe x-ray
_diffrn_radiation_type CuK\a
_diffrn_radiation_wavelength 1.54184
_diffrn_reflns_av_R_equivalents 0.0863
_diffrn_reflns_av_unetI/netI 0.2720
_diffrn_reflns_Laue_measured_fraction_full 0.996
_diffrn_reflns_Laue_measured_fraction_max 0.996
_diffrn_reflns_limit_h_max 13
_diffrn_reflns_limit_h_min -37
_diffrn_reflns_limit_k_max 31
_diffrn_reflns_limit_k_min -27
_diffrn_reflns_limit_l_max 20
_diffrn_reflns_limit_l_min -24
_diffrn_reflns_number 18347
_diffrn_reflns_point_group_measured_fraction_full 0.996
_diffrn_reflns_point_group_measured_fraction_max 0.996
_diffrn_reflns_theta_full 67.076
_diffrn_reflns_theta_max 67.076
_diffrn_reflns_theta_min 3.837
_diffrn_source 'sealed X-ray tube'
_diffrn_source_type 'SuperNova (Cu) X-ray Source'
_exptl_absorpt_coefficient_mu 1.025
_exptl_absorpt_correction_T_max 1.00000
_exptl_absorpt_correction_T_min 0.91723
_exptl_absorpt_correction_type multi-scan
_exptl_absorpt_process_details
;
CrysAlisPro, Agilent Technologies,
Version 1.171.37.35 (release 13-08-2014 CrysAlis171 .NET)
(compiled Aug 13 2014,18:06:01)
Empirical absorption correction using spherical harmonics,
 implemented in SCALE3 ABSPACK scaling algorithm.
;
_exptl_crystal_density_diffrn 0.704
_exptl_crystal_F_000 4232
_platon_squeeze_details
;
;
_refine_diff_density_max 1.842
_refine_diff_density_min -0.322
_refine_diff_density_rms 0.087
_refine_ls_extinction_method none
_refine_ls_goodness_of_fit_ref 0.865
_refine_ls_hydrogen_treatment constr
_refine_ls_matrix_type full
_refine_ls_number_parameters 314
_refine_ls_number_reflns 9114
_refine_ls_number_restraints 0
_refine_ls_restrained_S_all 0.865
_refine_ls_R_factor_all 0.2211
_refine_ls_R_factor_gt 0.1103
_refine_ls_shift/su_max 0.001
_refine_ls_shift/su_mean 0.000
_refine_ls_structure_factor_coef Fsqd
_refine_ls_weighting_details 'w=1/[\s^2^(Fo^2^)+(0.1534P)^2^] where P=(Fo^2^+2Fc^2^)/3'
_refine_ls_weighting_scheme calc
_refine_ls_wR_factor_gt 0.3025
_refine_ls_wR_factor_ref 0.3261
_reflns_Friedel_coverage 0.000
_reflns_number_gt 2379
_reflns_number_total 9114
_reflns_threshold_expression 'I > 2\s(I)'
_cod_data_source_file c8qi00469b2.cif
_cod_data_source_block UPC-34
_cod_database_code 4349866
_shelx_shelxl_version_number 2014/7
_chemical_oxdiff_formula 'C H O N Cu'
_shelx_space_group_comment
;
The symmetry employed for this shelxl refinement is uniquely defined
by the following loop, which should always be used as a source of
symmetry information in preference to the above space-group names.
They are only intended as comments.
;
_reflns_odcompleteness_completeness 99.72
_reflns_odcompleteness_iscentric 1
_reflns_odcompleteness_theta 66.97
_olex2_refinement_description
;
1. Fixed Uiso
 At 1.2 times of:
  All C(H) groups
2.a Aromatic/amide H refined with riding coordinates:
 C15(H15), C13(H13), C4(H4), C6(H6), C20(H20), C19(H19), C3(H3), C11(H11),
 C23(H23), C5(H5), C21(H21)
;
_olex2_submission_special_instructions 'No special instructions were received'

loop_
_space_group_symop_operation_xyz
'x, y, z'
'-y, x, z'
'-x, -y, z'
'y, -x, z'
'x+1/2, y+1/2, z+1/2'
'-y+1/2, x+1/2, z+1/2'
'-x+1/2, -y+1/2, z+1/2'
'y+1/2, -x+1/2, z+1/2'
'-x, -y, -z'
'y, -x, -z'
'x, y, -z'
'-y, x, -z'
'-x+1/2, -y+1/2, -z+1/2'
'y+1/2, -x+1/2, -z+1/2'
'x+1/2, y+1/2, -z+1/2'
'-y+1/2, x+1/2, -z+1/2'

loop_
_atom_site_label
_atom_site_type_symbol
_atom_site_fract_x
_atom_site_fract_y
_atom_site_fract_z
_atom_site_U_iso_or_equiv
_atom_site_adp_type
_atom_site_occupancy
_atom_site_site_symmetry_order
_atom_site_calc_flag
_atom_site_refinement_flags_posn
_atom_site_refinement_flags_adp
_atom_site_refinement_flags_occupancy
Cu2 Cu 0.64125(4) 0.25919(4) 0.0000 0.0972(6) Uani 1 2 d S T P
Cu1 Cu 1.0000 0.5000 0.18594(6) 0.1055(6) Uani 1 2 d S T P
Cu3 Cu 0.62599(5) 0.17507(5) 0.0000 0.1210(7) Uani 1 2 d S T P
O4 O 0.6523(2) 0.3280(2) 0.0000 0.137(2) Uani 1 2 d S T P
O6 O 0.68518(13) 0.24668(16) 0.0655(2) 0.0955(16) Uani 1 1 d . . .
O2 O 0.96256(17) 0.45106(15) 0.1902(2) 0.1302(18) Uani 1 1 d . . .
O8 O 0.59462(15) 0.25865(19) 0.0664(2) 0.1228(17) Uani 1 1 d . . .
O3 O 0.96028(17) 0.44837(18) 0.2986(3) 0.131(2) Uani 1 1 d . . .
O7 O 0.66991(14) 0.17545(16) 0.0659(2) 0.0988(14) Uani 1 1 d . . .
O9 O 0.58113(18) 0.1901(2) 0.0664(3) 0.148(2) Uani 1 1 d . . .
C14 C 0.7241(3) 0.1983(3) 0.1346(4) 0.123(3) Uani 1 1 d . . .
C15 C 0.7517(3) 0.2321(3) 0.1467(3) 0.112(3) Uani 1 1 d . . .
H15 H 0.7471 0.2577 0.1244 0.134 Uiso 1 1 calc R . .
C13 C 0.7288(4) 0.1587(2) 0.1679(5) 0.152(4) Uani 1 1 d . . .
H13 H 0.7121 0.1346 0.1587 0.182 Uiso 1 1 calc R . .
C2 C 0.9209(3) 0.3979(3) 0.2382(5) 0.132(3) Uani 1 1 d . . .
C7 C 0.8663(3) 0.3260(4) 0.2258(6) 0.136(3) Uani 1 1 d . . .
O1 O 1.0000 0.5000 0.0830(4) 0.188(4) Uani 1 2 d S T P
C10 C 0.7865(4) 0.2306(3) 0.1905(5) 0.148(5) Uani 1 1 d . . .
C1 C 0.9486(3) 0.4353(3) 0.2469(4) 0.107(3) Uani 1 1 d . . .
C4 C 0.8994(3) 0.3878(4) 0.1739(4) 0.154(3) Uani 1 1 d . . .
H4 H 0.9029 0.4051 0.1375 0.185 Uiso 1 1 calc R . .
C6 C 0.8841(3) 0.3382(4) 0.2856(5) 0.159(4) Uani 1 1 d . . .
H6 H 0.8793 0.3216 0.3223 0.191 Uiso 1 1 calc R . .
C16 C 0.6889(3) 0.2093(3) 0.0823(4) 0.118(3) Uani 1 1 d . . .
C17 C 0.5719(4) 0.2263(3) 0.0785(5) 0.150(4) Uani 1 1 d . . .
C12 C 0.7624(4) 0.1589(5) 0.2181(5) 0.174(5) Uani 1 1 d . . .
C20 C 0.5119(4) 0.1977(6) 0.1394(8) 0.332(12) Uani 1 1 d . . .
H20 H 0.5200 0.1707 0.1241 0.398 Uiso 1 1 calc R . .
C19 C 0.5216(4) 0.2758(5) 0.1344(6) 0.203(5) Uani 1 1 d . . .
H19 H 0.5374 0.2994 0.1198 0.243 Uiso 1 1 calc R . .
C9 C 0.8176(3) 0.2633(3) 0.2088(4) 0.121(3) Uani 1 1 d . . .
C3 C 0.9091(3) 0.3754(4) 0.2896(5) 0.147(3) Uani 1 1 d . . .
H3 H 0.9178 0.3848 0.3303 0.176 Uiso 1 1 calc R . .
C11 C 0.7915(4) 0.1903(5) 0.2243(7) 0.216(7) Uani 1 1 d . . .
H11 H 0.8153 0.1861 0.2509 0.260 Uiso 1 1 calc R . .
C8 C 0.8375(3) 0.2905(4) 0.2171(4) 0.124(3) Uani 1 1 d . . .
C23 C 0.4811(4) 0.2799(4) 0.1712(6) 0.205(5) Uani 1 1 d . . .
H23 H 0.4700 0.3066 0.1830 0.246 Uiso 1 1 calc R . .
C18 C 0.5331(3) 0.2362(5) 0.1245(5) 0.159(4) Uani 1 1 d . . .
O5 O 0.6168(3) 0.1040(3) 0.0000 0.245(5) Uani 1 2 d S T P
C22 C 0.4593(4) 0.2397(6) 0.1880(5) 0.212(8) Uani 1 1 d . . .
C5 C 0.8737(3) 0.3501(4) 0.1735(6) 0.163(4) Uani 1 1 d . . .
H5 H 0.8613 0.3417 0.1345 0.196 Uiso 1 1 calc R . .
C21 C 0.4784(7) 0.2047(4) 0.1785(10) 0.314(13) Uani 1 1 d . . .
H21 H 0.4681 0.1810 0.2012 0.377 Uiso 1 1 calc R . .
C24 C 0.4183(4) 0.2530(4) 0.2263(6) 0.221(6) Uani 1 1 d . . .
C25 C 0.3865(3) 0.2575(4) 0.2465(5) 0.195(5) Uani 1 1 d . . .

loop_
_atom_site_aniso_label
_atom_site_aniso_U_11
_atom_site_aniso_U_22
_atom_site_aniso_U_33
_atom_site_aniso_U_23
_atom_site_aniso_U_13
_atom_site_aniso_U_12
Cu2 0.1010(10) 0.1022(11) 0.0884(11) 0.000 0.000 -0.0019(7)
Cu1 0.1290(12) 0.1244(12) 0.0630(10) 0.000 0.000 -0.0064(9)
Cu3 0.1346(13) 0.1109(12) 0.1175(13) 0.000 0.000 -0.0216(9)
O4 0.182(7) 0.100(5) 0.129(6) 0.000 0.000 0.007(4)
O6 0.087(3) 0.091(3) 0.108(4) 0.002(3) -0.007(2) 0.004(3)
O2 0.177(5) 0.131(4) 0.082(4) 0.002(3) -0.004(3) -0.059(3)
O8 0.109(4) 0.130(4) 0.129(4) 0.005(3) 0.025(3) -0.001(3)
O3 0.161(5) 0.174(5) 0.059(3) -0.001(3) -0.002(3) -0.045(4)
O7 0.116(4) 0.108(4) 0.073(3) 0.016(3) -0.022(3) -0.005(3)
O9 0.147(5) 0.116(4) 0.181(6) 0.023(4) 0.047(4) -0.022(4)
C14 0.119(6) 0.145(8) 0.104(7) -0.054(7) 0.016(6) -0.054(6)
C15 0.139(7) 0.138(8) 0.057(5) 0.013(5) -0.023(5) 0.064(7)
C13 0.252(12) 0.062(5) 0.141(8) 0.032(5) 0.047(9) 0.015(6)
C2 0.178(8) 0.109(6) 0.108(8) 0.029(6) 0.069(7) -0.063(6)
C7 0.163(9) 0.143(9) 0.102(8) 0.046(8) 0.021(8) 0.014(7)
O1 0.290(11) 0.213(8) 0.062(5) 0.000 0.000 -0.071(7)
C10 0.197(12) 0.102(7) 0.145(9) 0.079(8) 0.061(9) 0.045(8)
C1 0.107(6) 0.147(8) 0.066(6) 0.034(6) 0.039(5) 0.044(6)
C4 0.213(10) 0.190(10) 0.061(6) 0.011(6) -0.019(6) -0.005(8)
C6 0.178(9) 0.218(11) 0.082(7) 0.058(7) -0.048(6) -0.062(8)
C16 0.139(8) 0.142(9) 0.074(6) -0.046(6) -0.007(6) -0.029(7)
C17 0.171(10) 0.085(7) 0.194(10) 0.016(7) 0.006(9) -0.030(7)
C12 0.173(10) 0.256(16) 0.092(7) 0.020(8) -0.049(7) 0.100(10)
C20 0.200(12) 0.39(2) 0.40(2) 0.259(18) 0.238(13) 0.119(13)
C19 0.161(11) 0.234(14) 0.212(12) 0.032(11) 0.078(9) 0.051(10)
C9 0.197(10) 0.069(6) 0.099(6) 0.027(6) -0.015(6) -0.047(6)
C3 0.147(7) 0.182(9) 0.112(8) 0.032(7) -0.048(6) -0.064(7)
C11 0.164(10) 0.278(17) 0.207(13) -0.112(13) -0.010(9) -0.094(11)
C8 0.151(8) 0.089(7) 0.133(7) 0.026(7) -0.040(6) -0.016(6)
C23 0.201(11) 0.244(15) 0.171(10) -0.002(9) 0.041(9) 0.113(11)
C18 0.092(7) 0.224(12) 0.160(9) 0.070(10) 0.072(6) 0.002(8)
O5 0.231(10) 0.143(7) 0.360(16) 0.000 0.000 -0.010(6)
C22 0.191(13) 0.275(17) 0.170(10) 0.164(13) 0.016(9) -0.094(13)
C5 0.169(9) 0.178(10) 0.142(11) 0.017(9) -0.014(7) -0.059(7)
C21 0.38(3) 0.142(10) 0.42(3) 0.168(14) 0.069(19) 0.051(13)
C24 0.124(8) 0.301(14) 0.238(12) 0.092(10) 0.123(9) -0.029(9)
C25 0.143(9) 0.268(12) 0.173(10) 0.053(8) 0.096(8) -0.050(9)

loop_
_atom_type_symbol
_atom_type_description
_atom_type_scat_dispersion_real
_atom_type_scat_dispersion_imag
_atom_type_scat_source
C C 0.0181 0.0091 'International Tables Vol C Tables 4.2.6.8 and 6.1.1.4'
H H 0.0000 0.0000 'International Tables Vol C Tables 4.2.6.8 and 6.1.1.4'
Cu Cu -1.9646 0.5888 'International Tables Vol C Tables 4.2.6.8 and 6.1.1.4'
O O 0.0492 0.0322 'International Tables Vol C Tables 4.2.6.8 and 6.1.1.4'

loop_
_geom_angle_atom_site_label_1
_geom_angle_atom_site_label_2
_geom_angle_atom_site_label_3
_geom_angle
_geom_angle_site_symmetry_1
_geom_angle_site_symmetry_3
O4 Cu2 Cu3 178.82(19) . .
O6 Cu2 Cu3 85.95(15) 11 .
O6 Cu2 Cu3 85.95(15) . .
O6 Cu2 O4 94.9(2) . .
O6 Cu2 O4 94.9(2) 11 .
O6 Cu2 O6 87.3(3) 11 .
O6 Cu2 O8 91.68(19) . .
O6 Cu2 O8 168.0(2) . 11
O6 Cu2 O8 168.0(2) 11 .
O6 Cu2 O8 91.68(19) 11 11
O8 Cu2 Cu3 82.07(17) 11 .
O8 Cu2 Cu3 82.07(17) . .
O8 Cu2 O4 97.1(2) . .
O8 Cu2 O4 97.1(2) 11 .
O8 Cu2 O8 86.8(3) 11 .
O2 Cu1 Cu1 87.39(15) 3_765 14_565
O2 Cu1 Cu1 87.39(15) . 14_565
O2 Cu1 O2 174.8(3) 3_765 .
O2 Cu1 O3 89.4(2) 3_765 14_565
O2 Cu1 O3 89.7(2) . 14_565
O2 Cu1 O3 89.7(2) 3_765 16_645
O2 Cu1 O3 89.4(2) . 16_645
O2 Cu1 O1 92.61(15) . .
O2 Cu1 O1 92.61(15) 3_765 .
O3 Cu1 Cu1 81.03(16) 16_645 14_565
O3 Cu1 Cu1 81.03(16) 14_565 14_565
O3 Cu1 O3 162.1(3) 16_645 14_565
O3 Cu1 O1 98.97(16) 14_565 .
O3 Cu1 O1 98.97(16) 16_645 .
O1 Cu1 Cu1 180.0 . 14_565
O7 Cu3 Cu2 82.39(15) . .
O7 Cu3 Cu2 82.39(15) 11 .
O7 Cu3 O7 89.9(3) 11 .
O7 Cu3 O9 166.2(3) 11 .
O7 Cu3 O9 90.4(2) 11 11
O7 Cu3 O9 166.2(3) . 11
O7 Cu3 O9 90.4(2) . .
O7 Cu3 O5 95.6(2) 11 .
O7 Cu3 O5 95.6(2) . .
O9 Cu3 Cu2 83.96(18) 11 .
O9 Cu3 Cu2 83.96(18) . .
O9 Cu3 O9 86.1(4) . 11
O9 Cu3 O5 98.1(3) . .
O9 Cu3 O5 98.1(3) 11 .
O5 Cu3 Cu2 177.1(3) . .
C16 O6 Cu2 116.8(6) . .
C1 O2 Cu1 121.7(5) . .
C17 O8 Cu2 123.6(7) . .
C1 O3 Cu1 125.9(6) . 14_565
C16 O7 Cu3 122.0(5) . .
C17 O9 Cu3 122.1(7) . .
C15 C14 C13 120.7(9) . .
C15 C14 C16 113.0(9) . .
C13 C14 C16 126.3(8) . .
C14 C15 C10 124.7(8) . .
C14 C13 C12 114.2(9) . .
C1 C2 C4 122.2(9) . .
C3 C2 C1 119.1(9) . .
C3 C2 C4 118.0(8) . .
C6 C7 C8 124.4(10) . .
C5 C7 C6 119.3(10) . .
C5 C7 C8 116.1(11) . .
C15 C10 C9 130.9(8) . .
C15 C10 C11 114.8(11) . .
C11 C10 C9 114.3(11) . .
O2 C1 C2 111.9(8) . .
O3 C1 O2 123.8(9) . .
O3 C1 C2 124.0(7) . .
C5 C4 C2 115.1(8) . .
C3 C6 C7 119.8(8) . .
O6 C16 O7 132.8(9) . .
O6 C16 C14 117.9(7) . .
O7 C16 C14 109.3(8) . .
O8 C17 C18 113.5(9) . .
O9 C17 O8 125.6(12) . .
O9 C17 C18 119.9(10) . .
C13 C12 C25 104.5(11) . 14
C11 C12 C13 123.4(11) . .
C11 C12 C25 131.8(12) . 14
C21 C20 C18 111.2(15) . .
C18 C19 C23 113.4(12) . .
C8 C9 C10 170.9(10) . .
C2 C3 C6 123.0(8) . .
C12 C11 C10 121.1(14) . .
C9 C8 C7 176.5(12) . .
C22 C23 C19 116.3(11) . .
C20 C18 C17 109.3(12) . .
C19 C18 C17 119.5(11) . .
C19 C18 C20 130.2(11) . .
C23 C22 C24 106.0(15) . .
C21 C22 C23 118.9(14) . .
C21 C22 C24 134.2(14) . .
C7 C5 C4 123.8(10) . .
C22 C21 C20 127.2(16) . .
C25 C24 C22 168.3(15) . .
C24 C25 C12 175.2(13) . 16_545

loop_
_geom_bond_atom_site_label_1
_geom_bond_atom_site_label_2
_geom_bond_distance
_geom_bond_site_symmetry_2
Cu2 Cu3 2.6533(19) .
Cu2 O4 2.163(6) .
Cu2 O6 1.959(4) .
Cu2 O6 1.959(4) 11
Cu2 O8 1.993(5) 11
Cu2 O8 1.993(5) .
Cu1 Cu1 2.645(2) 14_565
Cu1 O2 1.914(4) .
Cu1 O2 1.914(4) 3_765
Cu1 O3 2.047(5) 16_645
Cu1 O3 2.047(5) 14_565
Cu1 O1 2.126(8) .
Cu3 O7 1.925(4) 11
Cu3 O7 1.925(4) .
Cu3 O9 2.009(6) .
Cu3 O9 2.009(6) 11
Cu3 O5 2.224(9) .
O6 C16 1.216(9) .
O2 C1 1.342(7) .
O8 C17 1.251(9) .
O3 Cu1 2.047(5) 14_565
O3 C1 1.197(8) .
O7 C16 1.251(8) .
O9 C17 1.186(9) .
C14 C15 1.376(9) .
C14 C13 1.416(10) .
C14 C16 1.575(11) .
C15 C10 1.409(13) .
C13 C12 1.471(12) .
C2 C1 1.455(11) .
C2 C4 1.518(10) .
C2 C3 1.324(10) .
C7 C6 1.406(12) .
C7 C8 1.428(11) .
C7 C5 1.335(11) .
C10 C9 1.449(14) .
C10 C11 1.442(17) .
C4 C5 1.415(10) .
C6 C3 1.391(10) .
C17 C18 1.563(13) .
C12 C11 1.333(13) .
C12 C25 1.594(15) 14
C20 C18 1.399(17) .
C20 C21 1.332(19) .
C19 C23 1.475(13) .
C19 C18 1.298(12) .
C9 C8 1.061(10) .
C23 C22 1.461(15) .
C22 C21 1.255(18) .
C22 C24 1.553(18) .
C24 C25 1.081(12) .
C25 C12 1.594(15) 16_545

loop_
_platon_squeeze_void_nr
_platon_squeeze_void_average_x
_platon_squeeze_void_average_y
_platon_squeeze_void_average_z
_platon_squeeze_void_volume
_platon_squeeze_void_count_electrons
_platon_squeeze_void_content
1 -0.008 -0.002 -0.039 12201 3195 ' '
